data_2014703
loop_
_publ_author_name
'Li, Yan-Ping'
'Yang, Pin'
'Huang, Zi-Xiang'
'Xie, Fu-Xin'

_publ_section_title
;
 Cyano-bridged extended heteronuclear supramolecular architectures with
 hexacyanocobalt(III) as building blocks
;
_journal_issue 3
_journal_name_full 'Acta Crystallographica Section C'
_journal_page_first m122
_journal_page_last m124
_journal_paper_doi 10.1107/S0108270104033943
_journal_volume 61
_journal_year 2005
_chemical_formula_iupac '[Cu3 Co2 (C N)6 (C26 H32 N6)3], C3 H7 N O, 3H2 O'
_chemical_formula_moiety 'C84 H96 Co2 Cu3 N24, C3 H7 N O, 3H2 O'
_chemical_formula_sum 'C87 H109 Co2 Cu3 N25 O4'
_chemical_formula_weight 1877.47
_chemical_name_systematic
'poly[[tris[(5,12-dimethyl-7,14-diphenyl-1,4,8,11-tetracyclotetradiene)copper(II)]-tri-\m-cyamo-bis[tricyanocobalt(III)]]dimethylformamide solvate trihydrate]'
_space_group_IT_number 2
_symmetry_cell_setting triclinic
_symmetry_space_group_name_Hall '-P 1'
_symmetry_space_group_name_H-M 'P -1'
_atom_sites_solution_hydrogens geom
_atom_sites_solution_primary direct
_atom_sites_solution_secondary difmap
_audit_creation_method SHELXL-97
_cell_angle_alpha 113.0160(10)
_cell_angle_beta 93.6840(10)
_cell_angle_gamma 101.9660(10)
_cell_formula_units_Z 1
_cell_length_a 9.2510(3)
_cell_length_b 16.4054(5)
_cell_length_c 17.8005(5)
_cell_measurement_reflns_used 5807
_cell_measurement_temperature 293(2)
_cell_measurement_theta_max 25.12
_cell_measurement_theta_min 2.28
_cell_volume 2400.55(13)
_computing_cell_refinement 'SAINT (Siemens, 1994)'
_computing_data_collection 'SMART (Siemens, 1996)'
_computing_data_reduction SAINT
_computing_molecular_graphics SHELXL97
_computing_publication_material SHELXL97
_computing_structure_refinement 'SHELXL97 (Sheldrick, 1997)'
_computing_structure_solution 'SHELXS97 (Sheldrick, 1997)'
_diffrn_ambient_temperature 293(2)
_diffrn_measured_fraction_theta_full 0.967
_diffrn_measured_fraction_theta_max 0.967
_diffrn_measurement_device_type 'Siemens SMART CCD'
_diffrn_measurement_method '\f and \w scans'
_diffrn_radiation_monochromator graphite
_diffrn_radiation_source 'fine-focus sealed tube'
_diffrn_radiation_type MoK\a
_diffrn_radiation_wavelength 0.71073
_diffrn_reflns_av_R_equivalents 0.0297
_diffrn_reflns_av_sigmaI/netI 0.0381
_diffrn_reflns_limit_h_max 10
_diffrn_reflns_limit_h_min -11
_diffrn_reflns_limit_k_max 17
_diffrn_reflns_limit_k_min -19
_diffrn_reflns_limit_l_max 21
_diffrn_reflns_limit_l_min -21
_diffrn_reflns_number 12146
_diffrn_reflns_theta_full 25.01
_diffrn_reflns_theta_max 25.01
_diffrn_reflns_theta_min 2.28
_diffrn_standards_decay_% none
_diffrn_standards_number none
_exptl_absorpt_coefficient_mu 1.052
_exptl_absorpt_correction_T_max 0.7716
_exptl_absorpt_correction_T_min 0.5904
_exptl_absorpt_correction_type empirical
_exptl_absorpt_process_details 'SADABS (Sheldrick, 1996)'
_exptl_crystal_colour purple
_exptl_crystal_density_diffrn 1.299
_exptl_crystal_density_method 'not measured'
_exptl_crystal_description block
_exptl_crystal_F_000 979
_exptl_crystal_size_max 0.56
_exptl_crystal_size_mid 0.42
_exptl_crystal_size_min 0.26
_refine_diff_density_max 1.095
_refine_diff_density_min -0.761
_refine_ls_extinction_method none
_refine_ls_goodness_of_fit_ref 1.094
_refine_ls_hydrogen_treatment constr
_refine_ls_matrix_type full
_refine_ls_number_parameters 557
_refine_ls_number_reflns 8189
_refine_ls_number_restraints 2
_refine_ls_restrained_S_all 1.095
_refine_ls_R_factor_all 0.0938
_refine_ls_R_factor_gt 0.0755
_refine_ls_shift/su_max 0.000
_refine_ls_shift/su_mean 0.000
_refine_ls_structure_factor_coef Fsqd
_refine_ls_weighting_details 'calc w=1/[\s^2^(Fo^2^)+(0.0864P)^2^+7.5968P] where P=(Fo^2^+2Fc^2^)/3'
_refine_ls_weighting_scheme calc
_refine_ls_wR_factor_gt 0.1873
_refine_ls_wR_factor_ref 0.2004
_reflns_number_gt 6842
_reflns_number_total 8189
_reflns_threshold_expression I>2\s(I)
_cod_data_source_file hj1035.cif
_cod_data_source_block I
_cod_depositor_comments
;
The following automatic conversions were performed:
'_symmetry_cell_setting' value 'Triclinic' changed to 'triclinic'
according to '/home/saulius/struct/CIF-dictionaries/cif_core.dic'
dictionary named 'cif_core.dic' version 2.4.1 from 2010-06-29.

Automatic conversion script
Id: cif_fix_enum 1527 2010-12-29 10:47:43Z saulius 

The following automatic conversions were performed:

'_symmetry_cell_setting' value 'Triclinic' changed to 'triclinic'
according to /home/saulius/struct/CIF-dictionaries/cif_core.dic
dictionary named 'cif_core.dic' version 2.4.1 from 2010-06-29.

Automatic conversion script
Id: cif_fix_values 1715 2011-07-08 13:25:40Z adriana 
;
_cod_database_code 2014703
_cod_database_fobs_code 2014703

loop_
_symmetry_equiv_pos_as_xyz
'x, y, z'
'-x, -y, -z'

loop_
_atom_site_label
_atom_site_fract_x
_atom_site_fract_y
_atom_site_fract_z
_atom_site_U_iso_or_equiv
_atom_site_adp_type
_atom_site_calc_flag
_atom_site_refinement_flags
_atom_site_occupancy
_atom_site_disorder_assembly
_atom_site_disorder_group
_atom_site_type_symbol
Co 0.55270(8) 0.17831(5) 0.31724(4) 0.0357(2) Uani d . 1 . . Co
Cu1 0.5000 0.0000 0.5000 0.0449(3) Uani d S 1 . . Cu
Cu2 0.5000 0.0000 0.0000 0.0447(3) Uani d S 1 . . Cu
Cu3 0.5000 0.5000 0.5000 0.0409(3) Uani d S 1 . . Cu
N1 0.3508(5) 0.0635(3) 0.5583(3) 0.0433(10) Uani d . 1 . . N
N2 0.6667(5) 0.1146(3) 0.5373(3) 0.0435(10) Uani d . 1 . . N
H2C 0.6614 0.1378 0.4987 0.052 Uiso calc R 1 . . H
N3 0.3584(5) 0.0793(3) 0.0303(3) 0.0420(10) Uani d . 1 . . N
N4 0.6787(5) 0.1021(3) 0.0155(3) 0.0458(11) Uani d . 1 . . N
H4D 0.7233 0.1244 0.0691 0.055 Uiso calc R 1 . . H
N5 0.2875(5) 0.4346(3) 0.4527(3) 0.0426(10) Uani d . 1 . . N
N6 0.5587(5) 0.4978(3) 0.3910(3) 0.0447(10) Uani d . 1 . . N
H6B 0.5883 0.4454 0.3657 0.054 Uiso calc R 1 . . H
N41 0.4186(7) 0.0344(4) 0.3781(4) 0.0631(14) Uani d . 1 . . N
N42 0.5705(7) 0.0346(4) 0.1499(3) 0.0620(14) Uani d . 1 . . N
N43 0.5426(7) 0.3435(4) 0.4715(3) 0.0674(16) Uani d . 1 . . N
N44 0.8571(6) 0.1742(4) 0.3889(4) 0.0624(14) Uani d . 1 . . N
N45 0.7111(7) 0.3306(5) 0.2726(4) 0.0719(17) Uani d . 1 . . N
N46 0.2397(7) 0.1708(5) 0.2461(4) 0.0705(16) Uani d . 1 . . N
C1 0.1936(6) -0.0843(4) 0.4645(4) 0.0526(14) Uani d . 1 . . C
H1A 0.1097 -0.1333 0.4601 0.063 Uiso calc R 1 . . H
H1B 0.1761 -0.0686 0.4181 0.063 Uiso calc R 1 . . H
C2 0.2070(7) -0.0024(4) 0.5440(4) 0.0560(15) Uani d . 1 . . C
H2A 0.1256 0.0258 0.5412 0.067 Uiso calc R 1 . . H
H2B 0.2009 -0.0210 0.5894 0.067 Uiso calc R 1 . . H
C3 0.3665(6) 0.1481(4) 0.5995(3) 0.0462(13) Uani d . 1 . . C
C4 0.2457(8) 0.1917(5) 0.6368(5) 0.0693(19) Uani d . 1 . . C
H4A 0.1672 0.1464 0.6417 0.104 Uiso calc R 1 . . H
H4B 0.2058 0.2167 0.6019 0.104 Uiso calc R 1 . . H
H4C 0.2868 0.2398 0.6906 0.104 Uiso calc R 1 . . H
C5 0.5127(7) 0.2159(4) 0.6132(5) 0.0593(16) Uani d . 1 . . C
H5A 0.5187 0.2685 0.6646 0.071 Uiso calc R 1 . . H
H5B 0.5102 0.2366 0.5692 0.071 Uiso calc R 1 . . H
C6 0.6565(6) 0.1855(4) 0.6172(4) 0.0507(14) Uani d . 1 . . C
H6A 0.6546 0.1590 0.6579 0.061 Uiso calc R 1 . . H
C7 0.7881(7) 0.2700(4) 0.6487(4) 0.0520(14) Uani d . 1 . . C
C8 0.8736(8) 0.2989(5) 0.7255(4) 0.0664(18) Uani d . 1 . . C
H8A 0.8566 0.2640 0.7560 0.080 Uiso calc R 1 . . H
C9 0.9853(9) 0.3808(6) 0.7568(5) 0.077(2) Uani d . 1 . . C
H9A 1.0448 0.3991 0.8076 0.092 Uiso calc R 1 . . H
C10 1.0084(8) 0.4338(5) 0.7146(5) 0.071(2) Uani d . 1 . . C
H10A 1.0807 0.4893 0.7373 0.085 Uiso calc R 1 . . H
C11 0.9260(8) 0.4060(5) 0.6387(5) 0.0645(18) Uani d . 1 . . C
H11A 0.9425 0.4426 0.6097 0.077 Uiso calc R 1 . . H
C12 0.8177(7) 0.3235(4) 0.6044(4) 0.0553(15) Uani d . 1 . . C
H12A 0.7647 0.3039 0.5516 0.066 Uiso calc R 1 . . H
C13 0.2161(7) -0.0584(4) 0.0355(5) 0.0587(16) Uani d . 1 . . C
H13A 0.2498 -0.0433 0.0932 0.070 Uiso calc R 1 . . H
H13B 0.1176 -0.1006 0.0190 0.070 Uiso calc R 1 . . H
C14 0.2079(7) 0.0257(4) 0.0252(5) 0.0600(17) Uani d . 1 . . C
H14A 0.1492 0.0095 -0.0281 0.072 Uiso calc R 1 . . H
H14B 0.1589 0.0618 0.0680 0.072 Uiso calc R 1 . . H
C15 0.3835(7) 0.1657(4) 0.0511(3) 0.0453(13) Uani d . 1 . . C
C16 0.2664(9) 0.2187(5) 0.0728(5) 0.0686(19) Uani d . 1 . . C
H16A 0.2265 0.2128 0.1194 0.103 Uiso calc R 1 . . H
H16B 0.1872 0.1950 0.0264 0.103 Uiso calc R 1 . . H
H16C 0.3106 0.2821 0.0864 0.103 Uiso calc R 1 . . H
C17 0.5368(7) 0.2210(4) 0.0568(4) 0.0565(15) Uani d . 1 . . C
H17A 0.5850 0.2451 0.1139 0.068 Uiso calc R 1 . . H
H17B 0.5250 0.2732 0.0462 0.068 Uiso calc R 1 . . H
C18 0.6456(7) 0.1797(4) 0.0032(4) 0.0540(14) Uani d . 1 . . C
H18A 0.5959 0.1555 -0.0542 0.065 Uiso calc R 1 . . H
C19 0.7822(7) 0.2551(4) 0.0132(4) 0.0528(14) Uani d . 1 . . C
C20 0.7900(11) 0.2912(5) -0.0434(5) 0.081(2) Uani d . 1 . . C
H20A 0.7151 0.2674 -0.0893 0.097 Uiso calc R 1 . . H
C21 0.9080(14) 0.3630(7) -0.0335(7) 0.102(3) Uani d . 1 . . C
H21A 0.9107 0.3884 -0.0719 0.122 Uiso calc R 1 . . H
C22 1.0206(11) 0.3972(6) 0.0317(6) 0.086(3) Uani d . 1 . . C
H22A 1.1031 0.4431 0.0360 0.104 Uiso calc R 1 . . H
C23 1.0125(9) 0.3643(5) 0.0903(5) 0.073(2) Uani d . 1 . . C
H23A 1.0875 0.3893 0.1363 0.088 Uiso calc R 1 . . H
C24 0.8926(8) 0.2934(5) 0.0821(5) 0.0693(19) Uani d . 1 . . C
H24A 0.8862 0.2715 0.1230 0.083 Uiso calc R 1 . . H
C25 0.3083(7) 0.4261(5) 0.5847(4) 0.0568(16) Uani d . 1 . . C
H25A 0.2582 0.4319 0.6321 0.068 Uiso calc R 1 . . H
H25B 0.3377 0.3688 0.5662 0.068 Uiso calc R 1 . . H
C26 0.2042(7) 0.4252(5) 0.5176(4) 0.0596(17) Uani d . 1 . . C
H26A 0.1267 0.3682 0.4946 0.071 Uiso calc R 1 . . H
H26B 0.1567 0.4752 0.5394 0.071 Uiso calc R 1 . . H
C27 0.2233(6) 0.4017(4) 0.3777(3) 0.0428(12) Uani d . 1 . . C
C28 0.0632(8) 0.3493(5) 0.3481(4) 0.0654(18) Uani d . 1 . . C
H28A 0.0385 0.3085 0.3747 0.098 Uiso calc R 1 . . H
H28B 0.0478 0.3145 0.2893 0.098 Uiso calc R 1 . . H
H28C 0.0003 0.3911 0.3613 0.098 Uiso calc R 1 . . H
C29 0.3072(7) 0.4115(4) 0.3108(3) 0.0516(14) Uani d . 1 . . C
H29A 0.2354 0.4094 0.2675 0.062 Uiso calc R 1 . . H
H29B 0.3470 0.3583 0.2872 0.062 Uiso calc R 1 . . H
C30 0.4348(6) 0.4958(4) 0.3337(3) 0.0461(13) Uani d . 1 . . C
H30A 0.3954 0.5483 0.3644 0.055 Uiso calc R 1 . . H
C31 0.4755(6) 0.5065(4) 0.2564(3) 0.0433(12) Uani d . 1 . . C
C32 0.4028(8) 0.5564(4) 0.2273(4) 0.0603(16) Uani d . 1 . . C
H32A 0.3302 0.5816 0.2550 0.072 Uiso calc R 1 . . H
C33 0.4359(11) 0.5694(5) 0.1576(5) 0.077(2) Uani d . 1 . . C
H33A 0.3848 0.6020 0.1379 0.093 Uiso calc R 1 . . H
C34 0.5455(10) 0.5335(6) 0.1178(4) 0.072(2) Uani d . 1 . . C
H34A 0.5723 0.5449 0.0727 0.087 Uiso calc R 1 . . H
C35 0.6156(8) 0.4812(5) 0.1437(4) 0.0596(16) Uani d . 1 . . C
H35A 0.6855 0.4543 0.1145 0.072 Uiso calc R 1 . . H
C36 0.5819(7) 0.4687(4) 0.2133(4) 0.0514(14) Uani d . 1 . . C
H36A 0.6313 0.4343 0.2316 0.062 Uiso calc R 1 . . H
C41 0.4651(6) 0.0886(4) 0.3541(3) 0.0447(12) Uani d . 1 . . C
C42 0.5648(6) 0.0876(4) 0.2133(3) 0.0424(12) Uani d . 1 . . C
C43 0.5432(7) 0.2778(4) 0.4160(4) 0.0505(14) Uani d . 1 . . C
C44 0.7422(6) 0.1759(3) 0.3620(3) 0.0400(12) Uani d . 1 . . C
C45 0.6489(7) 0.2708(4) 0.2851(3) 0.0455(13) Uani d . 1 . . C
C46 0.3574(7) 0.1750(4) 0.2729(3) 0.0456(13) Uani d . 1 . . C
C51 0.337(2) 0.137(2) 0.8019(18) 0.136(9) Uiso d PD 0.50 . . C
H51A 0.3515 0.0815 0.7983 0.163 Uiso calc PR 0.50 . . H
C52 0.082(4) 0.067(3) 0.785(2) 0.171(12) Uiso d P 0.50 . . C
H52A 0.1080 0.0102 0.7757 0.257 Uiso calc PR 0.50 . . H
H52B 0.0338 0.0633 0.7343 0.257 Uiso calc PR 0.50 . . H
H52C 0.0141 0.0768 0.8249 0.257 Uiso calc PR 0.50 . . H
C53 0.156(4) 0.216(2) 0.853(2) 0.153(10) Uiso d P 0.50 . . C
H53A 0.0925 0.2127 0.8930 0.230 Uiso calc PR 0.50 . . H
H53B 0.1056 0.2309 0.8132 0.230 Uiso calc PR 0.50 . . H
H53C 0.2474 0.2619 0.8805 0.230 Uiso calc PR 0.50 . . H
N 0.189(2) 0.1269(15) 0.8107(13) 0.119(6) Uiso d PD 0.50 . . N
O 0.470(3) 0.1768(16) 0.7955(15) 0.172(8) Uiso d PD 0.50 . . O
O1 0.1361(11) 0.1425(12) 0.4438(7) 0.110(5) Uani d P 0.50 . . O
H1 0.1045 0.1008 0.4226 0.132 Uiso d P 0.50 . . H
H2 0.1547 0.1846 0.4515 0.132 Uiso d P 0.50 . . H
O2 0.9342(6) 0.1380(5) 0.1697(3) 0.0900(17) Uani d D 1 . . O
H4 0.9600 0.1256 0.1162 0.108 Uiso d D 1 . . H
H3 0.9934 0.1143 0.1985 0.108 Uiso d D 1 . . H

loop_
_atom_site_aniso_label
_atom_site_aniso_U_11
_atom_site_aniso_U_22
_atom_site_aniso_U_33
_atom_site_aniso_U_12
_atom_site_aniso_U_13
_atom_site_aniso_U_23
Co 0.0439(4) 0.0334(4) 0.0288(3) 0.0139(3) 0.0061(3) 0.0097(3)
Cu1 0.0349(5) 0.0379(5) 0.0517(6) 0.0048(4) 0.0045(4) 0.0104(4)
Cu2 0.0453(5) 0.0307(5) 0.0519(6) 0.0129(4) 0.0127(4) 0.0083(4)
Cu3 0.0362(5) 0.0497(5) 0.0269(4) 0.0045(4) 0.0022(3) 0.0091(4)
N1 0.041(2) 0.041(3) 0.047(2) 0.0054(19) 0.0039(19) 0.021(2)
N2 0.042(2) 0.039(2) 0.045(2) 0.0076(19) 0.0020(19) 0.015(2)
N3 0.046(2) 0.036(2) 0.039(2) 0.0140(19) 0.0096(19) 0.0077(19)
N4 0.051(3) 0.035(2) 0.045(2) 0.013(2) 0.008(2) 0.0086(19)
N5 0.038(2) 0.042(2) 0.040(2) 0.0051(19) 0.0024(19) 0.014(2)
N6 0.045(2) 0.045(3) 0.040(2) 0.004(2) 0.0037(19) 0.017(2)
N41 0.065(3) 0.068(4) 0.061(3) 0.003(3) 0.006(3) 0.039(3)
N42 0.093(4) 0.054(3) 0.033(3) 0.030(3) 0.010(3) 0.007(2)
N43 0.071(4) 0.061(3) 0.046(3) 0.020(3) 0.000(3) -0.003(3)
N44 0.051(3) 0.061(3) 0.085(4) 0.016(2) 0.004(3) 0.042(3)
N45 0.070(4) 0.072(4) 0.088(4) 0.011(3) 0.002(3) 0.054(4)
N46 0.054(3) 0.080(4) 0.071(4) 0.023(3) -0.006(3) 0.025(3)
C1 0.038(3) 0.046(3) 0.067(4) 0.002(2) 0.002(3) 0.022(3)
C2 0.041(3) 0.051(3) 0.071(4) 0.012(3) 0.016(3) 0.019(3)
C3 0.042(3) 0.050(3) 0.042(3) 0.010(2) 0.007(2) 0.016(3)
C4 0.057(4) 0.063(4) 0.081(5) 0.022(3) 0.021(3) 0.018(4)
C5 0.053(4) 0.041(3) 0.068(4) 0.011(3) 0.010(3) 0.007(3)
C6 0.046(3) 0.049(3) 0.044(3) 0.000(2) 0.003(2) 0.013(3)
C7 0.047(3) 0.045(3) 0.046(3) 0.001(2) 0.004(2) 0.006(3)
C8 0.062(4) 0.070(4) 0.052(4) 0.004(3) -0.008(3) 0.019(3)
C9 0.062(4) 0.079(5) 0.056(4) -0.008(4) -0.011(3) 0.011(4)
C10 0.052(4) 0.057(4) 0.065(4) -0.009(3) 0.010(3) -0.003(3)
C11 0.062(4) 0.052(4) 0.074(5) 0.006(3) 0.026(3) 0.022(3)
C12 0.052(3) 0.054(3) 0.047(3) 0.004(3) 0.010(3) 0.012(3)
C13 0.045(3) 0.054(4) 0.074(4) 0.011(3) 0.015(3) 0.024(3)
C14 0.042(3) 0.048(3) 0.075(4) 0.015(3) 0.006(3) 0.009(3)
C15 0.056(3) 0.045(3) 0.038(3) 0.024(3) 0.009(2) 0.015(2)
C16 0.078(5) 0.055(4) 0.082(5) 0.037(3) 0.023(4) 0.026(4)
C17 0.062(4) 0.037(3) 0.063(4) 0.015(3) 0.016(3) 0.010(3)
C18 0.056(3) 0.047(3) 0.061(4) 0.017(3) 0.009(3) 0.022(3)
C19 0.054(3) 0.036(3) 0.068(4) 0.013(2) 0.012(3) 0.020(3)
C20 0.101(6) 0.063(4) 0.070(5) 0.002(4) 0.003(4) 0.030(4)
C21 0.141(9) 0.074(6) 0.089(6) 0.001(6) 0.028(6) 0.044(5)
C22 0.091(6) 0.054(4) 0.096(6) -0.009(4) 0.018(5) 0.024(4)
C23 0.067(4) 0.048(4) 0.089(5) 0.004(3) -0.007(4) 0.019(4)
C24 0.070(4) 0.059(4) 0.081(5) 0.006(3) 0.002(4) 0.038(4)
C25 0.043(3) 0.072(4) 0.039(3) 0.001(3) 0.007(2) 0.014(3)
C26 0.038(3) 0.086(5) 0.043(3) -0.001(3) 0.005(2) 0.023(3)
C27 0.048(3) 0.035(3) 0.039(3) 0.003(2) -0.002(2) 0.013(2)
C28 0.056(4) 0.069(4) 0.056(4) -0.014(3) -0.012(3) 0.029(3)
C29 0.059(4) 0.048(3) 0.037(3) -0.003(3) -0.006(3) 0.017(2)
C30 0.046(3) 0.052(3) 0.036(3) 0.011(2) 0.005(2) 0.015(2)
C31 0.050(3) 0.042(3) 0.030(3) 0.007(2) 0.004(2) 0.009(2)
C32 0.070(4) 0.050(3) 0.057(4) 0.019(3) 0.005(3) 0.018(3)
C33 0.104(6) 0.065(4) 0.077(5) 0.018(4) 0.005(4) 0.048(4)
C34 0.093(5) 0.080(5) 0.043(3) 0.007(4) 0.010(3) 0.033(3)
C35 0.074(4) 0.062(4) 0.037(3) 0.012(3) 0.013(3) 0.016(3)
C36 0.060(4) 0.056(3) 0.044(3) 0.021(3) 0.011(3) 0.022(3)
C41 0.049(3) 0.047(3) 0.035(3) 0.011(2) 0.004(2) 0.016(2)
C42 0.055(3) 0.044(3) 0.033(3) 0.023(2) 0.009(2) 0.016(2)
C43 0.054(3) 0.050(3) 0.038(3) 0.020(3) 0.005(2) 0.006(3)
C44 0.051(3) 0.035(3) 0.040(3) 0.013(2) 0.008(2) 0.020(2)
C45 0.056(3) 0.044(3) 0.044(3) 0.021(3) 0.006(2) 0.022(3)
C46 0.055(4) 0.037(3) 0.042(3) 0.019(2) 0.006(3) 0.010(2)
O1 0.048(5) 0.207(15) 0.076(7) 0.061(7) 0.013(5) 0.066(8)
O2 0.075(3) 0.116(5) 0.070(3) 0.019(3) -0.003(3) 0.034(3)

loop_
_atom_type_symbol
_atom_type_description
_atom_type_scat_dispersion_real
_atom_type_scat_dispersion_imag
_atom_type_scat_source
C C 0.0033 0.0016 'International Tables Vol C Tables 4.2.6.8 and 6.1.1.4'
H H 0.0000 0.0000 'International Tables Vol C Tables 4.2.6.8 and 6.1.1.4'
N N 0.0061 0.0033 'International Tables Vol C Tables 4.2.6.8 and 6.1.1.4'
O O 0.0106 0.0060 'International Tables Vol C Tables 4.2.6.8 and 6.1.1.4'
Co Co 0.3494 0.9721 'International Tables Vol C Tables 4.2.6.8 and 6.1.1.4'
Cu Cu 0.3201 1.2651 'International Tables Vol C Tables 4.2.6.8 and 6.1.1.4'

loop_
_geom_angle_atom_site_label_1
_geom_angle_atom_site_label_2
_geom_angle_atom_site_label_3
_geom_angle_site_symmetry_1
_geom_angle_site_symmetry_3
_geom_angle
_geom_angle_publ_flag
C41 Co C44 . . 88.0(2) ?
C41 Co C43 . . 93.8(3) ?
C44 Co C43 . . 91.4(2) ?
C41 Co C42 . . 91.8(2) ?
C44 Co C42 . . 90.6(2) ?
C43 Co C42 . . 174.0(3) ?
C41 Co C45 . . 177.0(2) ?
C44 Co C45 . . 89.4(2) ?
C43 Co C45 . . 84.6(3) ?
C42 Co C45 . . 89.8(2) ?
C41 Co C46 . . 89.0(2) ?
C44 Co C46 . . 177.0(2) ?
C43 Co C46 . . 89.5(2) ?
C42 Co C46 . . 88.8(2) ?
C45 Co C46 . . 93.6(2) ?
N1 Cu1 N1 2_656 . 180.0(3) ?
N1 Cu1 N2 2_656 2_656 95.05(18) ?
N1 Cu1 N2 . 2_656 84.95(18) ?
N1 Cu1 N2 2_656 . 84.95(18) ?
N1 Cu1 N2 . . 95.05(18) ?
N2 Cu1 N2 2_656 . 180.0(3) ?
N1 Cu1 N41 2_656 . 92.38(19) ?
N1 Cu1 N41 . . 87.62(19) ?
N2 Cu1 N41 2_656 . 92.98(18) ?
N2 Cu1 N41 . . 87.02(18) ?
N3 Cu2 N3 2_655 . 180.0(2) ?
N3 Cu2 N4 2_655 2_655 95.11(18) ?
N3 Cu2 N4 . 2_655 84.89(18) ?
N3 Cu2 N4 2_655 . 84.89(18) ?
N3 Cu2 N4 . . 95.11(18) ?
N4 Cu2 N4 2_655 . 180.0(3) ?
N3 Cu2 N42 2_655 . 90.30(18) ?
N3 Cu2 N42 . . 89.70(18) ?
N4 Cu2 N42 2_655 . 92.7(2) ?
N4 Cu2 N42 . . 87.3(2) ?
N5 Cu3 N5 2_666 . 180.0000(10) ?
N5 Cu3 N6 2_666 2_666 94.72(18) ?
N5 Cu3 N6 . 2_666 85.28(18) ?
N5 Cu3 N6 2_666 . 85.28(18) ?
N5 Cu3 N6 . . 94.72(18) ?
N6 Cu3 N6 2_666 . 180.0000(10) ?
N5 Cu3 N43 2_666 . 94.00(19) ?
N5 Cu3 N43 . . 86.00(19) ?
N6 Cu3 N43 2_666 . 86.6(2) ?
N6 Cu3 N43 . . 93.4(2) ?
C3 N1 C2 . . 121.0(5) ?
C3 N1 Cu1 . . 128.3(4) ?
C2 N1 Cu1 . . 110.7(3) ?
C6 N2 C1 . 2_656 114.4(5) ?
C6 N2 Cu1 . . 113.3(3) ?
C1 N2 Cu1 2_656 . 105.5(3) ?
C6 N2 H2C . . 107.8 ?
C1 N2 H2C 2_656 . 107.8 ?
Cu1 N2 H2C . . 107.8 ?
C15 N3 C14 . . 120.1(5) ?
C15 N3 Cu2 . . 128.9(4) ?
C14 N3 Cu2 . . 110.9(3) ?
C18 N4 C13 . 2_655 115.4(5) ?
C18 N4 Cu2 . . 115.6(4) ?
C13 N4 Cu2 2_655 . 106.0(3) ?
C18 N4 H4D . . 106.4 ?
C13 N4 H4D 2_655 . 106.4 ?
Cu2 N4 H4D . . 106.4 ?
C27 N5 C26 . . 121.0(5) ?
C27 N5 Cu3 . . 128.7(4) ?
C26 N5 Cu3 . . 110.3(3) ?
C25 N6 C30 2_666 . 116.9(5) ?
C25 N6 Cu3 2_666 . 104.5(3) ?
C30 N6 Cu3 . . 113.8(3) ?
C25 N6 H6B 2_666 . 107.0 ?
C30 N6 H6B . . 107.0 ?
Cu3 N6 H6B . . 107.0 ?
C41 N41 Cu1 . . 135.2(5) y
C42 N42 Cu2 . . 139.3(5) y
C43 N43 Cu3 . . 138.8(5) y
N2 C1 C2 2_656 . 109.2(5) ?
N2 C1 H1A 2_656 . 109.8 ?
C2 C1 H1A . . 109.8 ?
N2 C1 H1B 2_656 . 109.8 ?
C2 C1 H1B . . 109.8 ?
H1A C1 H1B . . 108.3 ?
N1 C2 C1 . . 109.2(5) ?
N1 C2 H2A . . 109.8 ?
C1 C2 H2A . . 109.8 ?
N1 C2 H2B . . 109.8 ?
C1 C2 H2B . . 109.8 ?
H2A C2 H2B . . 108.3 ?
N1 C3 C5 . . 121.2(5) ?
N1 C3 C4 . . 125.4(5) ?
C5 C3 C4 . . 113.5(5) ?
C3 C4 H4A . . 109.5 ?
C3 C4 H4B . . 109.5 ?
H4A C4 H4B . . 109.5 ?
C3 C4 H4C . . 109.5 ?
H4A C4 H4C . . 109.5 ?
H4B C4 H4C . . 109.5 ?
C3 C5 C6 . . 118.4(5) ?
C3 C5 H5A . . 107.7 ?
C6 C5 H5A . . 107.7 ?
C3 C5 H5B . . 107.7 ?
C6 C5 H5B . . 107.7 ?
H5A C5 H5B . . 107.1 ?
N2 C6 C5 . . 111.3(5) ?
N2 C6 C7 . . 113.6(5) ?
C5 C6 C7 . . 108.4(5) ?
N2 C6 H6A . . 107.8 ?
C5 C6 H6A . . 107.8 ?
C7 C6 H6A . . 107.8 ?
C8 C7 C12 . . 118.5(6) ?
C8 C7 C6 . . 120.2(6) ?
C12 C7 C6 . . 121.0(5) ?
C7 C8 C9 . . 119.7(7) ?
C7 C8 H8A . . 120.1 ?
C9 C8 H8A . . 120.1 ?
C10 C9 C8 . . 121.0(7) ?
C10 C9 H9A . . 119.5 ?
C8 C9 H9A . . 119.5 ?
C9 C10 C11 . . 120.0(6) ?
C9 C10 H10A . . 120.0 ?
C11 C10 H10A . . 120.0 ?
C10 C11 C12 . . 120.5(7) ?
C10 C11 H11A . . 119.8 ?
C12 C11 H11A . . 119.8 ?
C11 C12 C7 . . 120.1(6) ?
C11 C12 H12A . . 119.9 ?
C7 C12 H12A . . 119.9 ?
N4 C13 C14 2_655 . 109.8(5) ?
N4 C13 H13A 2_655 . 109.7 ?
C14 C13 H13A . . 109.7 ?
N4 C13 H13B 2_655 . 109.7 ?
C14 C13 H13B . . 109.7 ?
H13A C13 H13B . . 108.2 ?
N3 C14 C13 . . 110.0(5) ?
N3 C14 H14A . . 109.7 ?
C13 C14 H14A . . 109.7 ?
N3 C14 H14B . . 109.7 ?
C13 C14 H14B . . 109.7 ?
H14A C14 H14B . . 108.2 ?
N3 C15 C17 . . 120.5(5) ?
N3 C15 C16 . . 124.2(6) ?
C17 C15 C16 . . 115.3(5) ?
C15 C16 H16A . . 109.5 ?
C15 C16 H16B . . 109.5 ?
H16A C16 H16B . . 109.5 ?
C15 C16 H16C . . 109.5 ?
H16A C16 H16C . . 109.5 ?
H16B C16 H16C . . 109.5 ?
C15 C17 C18 . . 121.3(5) ?
C15 C17 H17A . . 107.0 ?
C18 C17 H17A . . 107.0 ?
C15 C17 H17B . . 107.0 ?
C18 C17 H17B . . 107.0 ?
H17A C17 H17B . . 106.7 ?
N4 C18 C17 . . 112.9(5) ?
N4 C18 C19 . . 114.9(5) ?
C17 C18 C19 . . 109.2(5) ?
N4 C18 H18A . . 106.4 ?
C17 C18 H18A . . 106.4 ?
C19 C18 H18A . . 106.4 ?
C20 C19 C24 . . 118.8(6) ?
C20 C19 C18 . . 119.1(6) ?
C24 C19 C18 . . 121.8(6) ?
C19 C20 C21 . . 120.4(8) ?
C19 C20 H20A . . 119.8 ?
C21 C20 H20A . . 119.8 ?
C22 C21 C20 . . 120.8(9) ?
C22 C21 H21A . . 119.6 ?
C20 C21 H21A . . 119.6 ?
C23 C22 C21 . . 119.7(8) ?
C23 C22 H22A . . 120.1 ?
C21 C22 H22A . . 120.1 ?
C22 C23 C24 . . 120.0(8) ?
C22 C23 H23A . . 120.0 ?
C24 C23 H23A . . 120.0 ?
C19 C24 C23 . . 120.1(7) ?
C19 C24 H24A . . 119.9 ?
C23 C24 H24A . . 119.9 ?
N6 C25 C26 2_666 . 110.6(6) ?
N6 C25 H25A 2_666 . 109.5 ?
C26 C25 H25A . . 109.5 ?
N6 C25 H25B 2_666 . 109.5 ?
C26 C25 H25B . . 109.5 ?
H25A C25 H25B . . 108.1 ?
N5 C26 C25 . . 109.4(5) ?
N5 C26 H26A . . 109.8 ?
C25 C26 H26A . . 109.8 ?
N5 C26 H26B . . 109.8 ?
C25 C26 H26B . . 109.8 ?
H26A C26 H26B . . 108.2 ?
N5 C27 C28 . . 124.1(5) ?
N5 C27 C29 . . 121.4(5) ?
C28 C27 C29 . . 114.4(5) ?
C27 C28 H28A . . 109.5 ?
C27 C28 H28B . . 109.5 ?
H28A C28 H28B . . 109.5 ?
C27 C28 H28C . . 109.5 ?
H28A C28 H28C . . 109.5 ?
H28B C28 H28C . . 109.5 ?
C27 C29 C30 . . 118.3(5) ?
C27 C29 H29A . . 107.7 ?
C30 C29 H29A . . 107.7 ?
C27 C29 H29B . . 107.7 ?
C30 C29 H29B . . 107.7 ?
H29A C29 H29B . . 107.1 ?
N6 C30 C31 . . 116.3(5) ?
N6 C30 C29 . . 111.4(5) ?
C31 C30 C29 . . 110.1(4) ?
N6 C30 H30A . . 106.1 ?
C31 C30 H30A . . 106.1 ?
C29 C30 H30A . . 106.1 ?
C32 C31 C36 . . 118.2(5) ?
C32 C31 C30 . . 118.4(5) ?
C36 C31 C30 . . 123.4(5) ?
C33 C32 C31 . . 121.2(7) ?
C33 C32 H32A . . 119.4 ?
C31 C32 H32A . . 119.4 ?
C34 C33 C32 . . 119.1(7) ?
C34 C33 H33A . . 120.4 ?
C32 C33 H33A . . 120.4 ?
C35 C34 C33 . . 120.8(6) ?
C35 C34 H34A . . 119.6 ?
C33 C34 H34A . . 119.6 ?
C34 C35 C36 . . 119.6(7) ?
C34 C35 H35A . . 120.2 ?
C36 C35 H35A . . 120.2 ?
C35 C36 C31 . . 121.0(6) ?
C35 C36 H36A . . 119.5 ?
C31 C36 H36A . . 119.5 ?
N41 C41 Co . . 176.7(5) y
N42 C42 Co . . 178.0(5) y
N43 C43 Co . . 172.9(6) y
N44 C44 Co . . 179.8(7) y
N45 C45 Co . . 174.4(6) y
N46 C46 Co . . 178.3(6) y
O C51 N . . 158(3) ?
O C51 H51A . . 101.0 ?
N C51 H51A . . 101.0 ?
N C52 H52A . . 109.5 ?
N C52 H52B . . 109.5 ?
H52A C52 H52B . . 109.5 ?
N C52 H52C . . 109.5 ?
H52A C52 H52C . . 109.5 ?
H52B C52 H52C . . 109.5 ?
N C53 H53A . . 109.5 ?
N C53 H53B . . 109.5 ?
H53A C53 H53B . . 109.5 ?
N C53 H53C . . 109.5 ?
H53A C53 H53C . . 109.5 ?
H53B C53 H53C . . 109.5 ?
C52 N C51 . . 135(3) ?
C52 N C53 . . 113(3) ?
C51 N C53 . . 111(2) ?
H22C O2 H22D . . 108.5 ?

loop_
_geom_bond_atom_site_label_1
_geom_bond_atom_site_label_2
_geom_bond_site_symmetry_2
_geom_bond_distance
_geom_bond_publ_flag
Co C41 . 1.893(6) y
Co C44 . 1.893(6) y
Co C43 . 1.896(6) y
Co C42 . 1.896(5) y
Co C45 . 1.898(6) y
Co C46 . 1.907(6) y
Cu1 N1 2_656 2.000(5) ?
Cu1 N1 . 2.000(5) y
Cu1 N2 2_656 2.011(4) ?
Cu1 N2 . 2.011(4) y
Cu1 N41 . 2.553(5) y
Cu2 N3 2_655 1.987(4) ?
Cu2 N3 . 1.987(4) y
Cu2 N4 2_655 2.012(5) ?
Cu2 N4 . 2.012(5) y
Cu2 N42 . 2.511(5) y
Cu3 N5 2_666 1.982(4) ?
Cu3 N5 . 1.982(4) y
Cu3 N6 2_666 2.037(4) ?
Cu3 N6 . 2.037(4) y
Cu3 N43 . 2.537(6) y
N1 C3 . 1.263(7) ?
N1 C2 . 1.466(7) ?
N2 C6 . 1.468(7) ?
N2 C1 2_656 1.476(8) ?
N2 H2C . 0.9100 ?
N3 C15 . 1.281(7) ?
N3 C14 . 1.461(8) ?
N4 C18 . 1.460(8) ?
N4 C13 2_655 1.476(8) ?
N4 H4D . 0.9100 ?
N5 C27 . 1.277(7) ?
N5 C26 . 1.468(7) ?
N6 C25 2_666 1.459(7) ?
N6 C30 . 1.472(7) ?
N6 H6B . 0.9100 ?
N41 C41 . 1.149(8) ?
N42 C42 . 1.135(7) ?
N43 C43 . 1.144(8) ?
N44 C44 . 1.148(7) ?
N45 C45 . 1.139(8) ?
N46 C46 . 1.137(8) ?
C1 N2 2_656 1.476(8) ?
C1 C2 . 1.499(9) ?
C1 H1A . 0.9700 ?
C1 H1B . 0.9700 ?
C2 H2A . 0.9700 ?
C2 H2B . 0.9700 ?
C3 C5 . 1.498(8) ?
C3 C4 . 1.503(9) ?
C4 H4A . 0.9600 ?
C4 H4B . 0.9600 ?
C4 H4C . 0.9600 ?
C5 C6 . 1.520(9) ?
C5 H5A . 0.9700 ?
C5 H5B . 0.9700 ?
C6 C7 . 1.524(8) ?
C6 H6A . 0.9800 ?
C7 C8 . 1.384(9) ?
C7 C12 . 1.393(9) ?
C8 C9 . 1.395(10) ?
C8 H8A . 0.9300 ?
C9 C10 . 1.349(12) ?
C9 H9A . 0.9300 ?
C10 C11 . 1.362(11) ?
C10 H10A . 0.9300 ?
C11 C12 . 1.386(9) ?
C11 H11A . 0.9300 ?
C12 H12A . 0.9300 ?
C13 N4 2_655 1.476(8) ?
C13 C14 . 1.478(10) ?
C13 H13A . 0.9700 ?
C13 H13B . 0.9700 ?
C14 H14A . 0.9700 ?
C14 H14B . 0.9700 ?
C15 C17 . 1.491(9) ?
C15 C16 . 1.504(8) ?
C16 H16A . 0.9600 ?
C16 H16B . 0.9600 ?
C16 H16C . 0.9600 ?
C17 C18 . 1.512(9) ?
C17 H17A . 0.9700 ?
C17 H17B . 0.9700 ?
C18 C19 . 1.520(9) ?
C18 H18A . 0.9800 ?
C19 C20 . 1.352(10) ?
C19 C24 . 1.383(10) ?
C20 C21 . 1.374(12) ?
C20 H20A . 0.9300 ?
C21 C22 . 1.357(14) ?
C21 H21A . 0.9300 ?
C22 C23 . 1.348(12) ?
C22 H22A . 0.9300 ?
C23 C24 . 1.385(10) ?
C23 H23A . 0.9300 ?
C24 H24A . 0.9300 ?
C25 N6 2_666 1.459(7) ?
C25 C26 . 1.479(9) ?
C25 H25A . 0.9700 ?
C25 H25B . 0.9700 ?
C26 H26A . 0.9700 ?
C26 H26B . 0.9700 ?
C27 C28 . 1.493(8) ?
C27 C29 . 1.504(8) ?
C28 H28A . 0.9600 ?
C28 H28B . 0.9600 ?
C28 H28C . 0.9600 ?
C29 C30 . 1.514(8) ?
C29 H29A . 0.9700 ?
C29 H29B . 0.9700 ?
C30 C31 . 1.513(8) ?
C30 H30A . 0.9800 ?
C31 C32 . 1.381(9) ?
C31 C36 . 1.386(8) ?
C32 C33 . 1.381(10) ?
C32 H32A . 0.9300 ?
C33 C34 . 1.376(12) ?
C33 H33A . 0.9300 ?
C34 C35 . 1.366(11) ?
C34 H34A . 0.9300 ?
C35 C36 . 1.377(9) ?
C35 H35A . 0.9300 ?
C36 H36A . 0.9300 ?
C51 O . 1.298(17) ?
C51 N . 1.373(17) ?
C51 H51A . 0.9300 ?
C52 N . 1.17(4) ?
C52 H52A . 0.9600 ?
C52 H52B . 0.9600 ?
C52 H52C . 0.9600 ?
C53 N . 1.47(3) ?
C53 H53A . 0.9600 ?
C53 H53B . 0.9600 ?
C53 H53C . 0.9600 ?
O1 H1 . 0.7704 ?
O2 H22C . 0.9611 ?
O2 H22D . 0.9705 ?

loop_
_geom_hbond_atom_site_label_D
_geom_hbond_atom_site_label_H
_geom_hbond_atom_site_label_A
_geom_hbond_site_symmetry_A
_geom_hbond_distance_DH
_geom_hbond_distance_HA
_geom_hbond_distance_DA
_geom_hbond_angle_DHA
_geom_hbond_publ_flag
N4 H4D O2 . 0.91 2.47 3.281(7) 149 y
N6 H6B N45 . 0.91 2.51 3.380(9) 161 y
O2 H22D N46 1_655 0.97 2.24 2.912(8) 125 y
